data_7246601
loop_
_publ_author_name
'Jana, Narayan Ch.'
'Jagodi\<c, Marko'
'Brand\~ao, Paula'
'Patra, Moumita'
'Herchel, Radovan'
'Jagli\<ci\'c, Zvonko'
'Panja, Anangamohan'

_publ_section_title
;
 Magneto-structural studies on a number of doubly end-on cyanate and azide
 bridged dinuclear nickel(ii) complexes with {N3O} donor Schiff base
 ligands
;
_journal_issue 17
_journal_name_full 'RSC Advances'
_journal_page_first 11311
_journal_page_last 11323
_journal_paper_doi 10.1039/D3RA00737E
_journal_volume 13
_journal_year 2023
_chemical_formula_sum 'C34 H52 N8 Ni2 O6'
_chemical_formula_weight 786.25
_space_group_crystal_system monoclinic
_space_group_IT_number 14
_space_group_name_Hall '-P 2ybc'
_space_group_name_H-M_alt 'P 1 21/c 1'
_atom_sites_solution_hydrogens mixed
_audit_creation_method SHELXL-2013
_audit_update_record
;
2023-01-26 deposited with the CCDC.	2023-03-24 downloaded from the CCDC.
;
_cell_angle_alpha 90
_cell_angle_beta 95.491(2)
_cell_angle_gamma 90
_cell_formula_units_Z 4
_cell_length_a 10.4277(8)
_cell_length_b 19.5733(14)
_cell_length_c 18.0962(13)
_cell_measurement_reflns_used 320
_cell_measurement_temperature 180(2)
_cell_measurement_theta_max 27.20
_cell_measurement_theta_min 3.10
_cell_volume 3676.6(5)
_computing_cell_refinement 'Bruker Smart'
_computing_data_collection 'Bruker Smart'
_computing_data_reduction 'Bruker Saint'
_computing_molecular_graphics 'Platon (Spek, 2008)'
_computing_publication_material 'SHELXL-2013 (Sheldrick, 2013)'
_computing_structure_refinement 'SHELXL-2013 (Sheldrick, 2013)'
_computing_structure_solution 'SHELXS-2013 (Sheldrick, 2013)'
_diffrn_ambient_temperature 180(2)
_diffrn_measured_fraction_theta_full 0.999
_diffrn_measured_fraction_theta_max 0.996
_diffrn_measurement_device_type CCD
_diffrn_measurement_method 'omega and phi scans'
_diffrn_radiation_type MoK\a
_diffrn_radiation_wavelength 0.71073
_diffrn_reflns_av_R_equivalents 0.0653
_diffrn_reflns_av_unetI/netI 0.0757
_diffrn_reflns_Laue_measured_fraction_full 0.999
_diffrn_reflns_Laue_measured_fraction_max 0.996
_diffrn_reflns_limit_h_max 9
_diffrn_reflns_limit_h_min -14
_diffrn_reflns_limit_k_max 19
_diffrn_reflns_limit_k_min -26
_diffrn_reflns_limit_l_max 24
_diffrn_reflns_limit_l_min -24
_diffrn_reflns_number 35838
_diffrn_reflns_point_group_measured_fraction_full 0.999
_diffrn_reflns_point_group_measured_fraction_max 0.996
_diffrn_reflns_theta_full 25.242
_diffrn_reflns_theta_max 29.123
_diffrn_reflns_theta_min 2.221
_diffrn_source 'fine-focus sealed tube'
_exptl_absorpt_coefficient_mu 1.079
_exptl_absorpt_correction_type multi-scan
_exptl_crystal_colour green
_exptl_crystal_density_diffrn 1.420
_exptl_crystal_description Block
_exptl_crystal_F_000 1664
_exptl_crystal_size_max 0.400
_exptl_crystal_size_mid 0.300
_exptl_crystal_size_min 0.120
_exptl_transmission_factor_max 0.7458
_exptl_transmission_factor_min 0.5594
_refine_diff_density_max 0.837
_refine_diff_density_min -0.625
_refine_diff_density_rms 0.085
_refine_ls_extinction_method none
_refine_ls_goodness_of_fit_ref 1.038
_refine_ls_hydrogen_treatment mixed
_refine_ls_matrix_type full
_refine_ls_number_parameters 476
_refine_ls_number_reflns 9861
_refine_ls_number_restraints 0
_refine_ls_restrained_S_all 1.038
_refine_ls_R_factor_all 0.0848
_refine_ls_R_factor_gt 0.0456
_refine_ls_shift/su_max 0.001
_refine_ls_shift/su_mean 0.000
_refine_ls_structure_factor_coef Fsqd
_refine_ls_weighting_details 'w=1/[\s^2^(Fo^2^)+(0.0378P)^2^+0.1469P] where P=(Fo^2^+2Fc^2^)/3'
_refine_ls_weighting_scheme calc
_refine_ls_wR_factor_gt 0.0913
_refine_ls_wR_factor_ref 0.1080
_reflns_Friedel_coverage 0.000
_reflns_number_gt 6450
_reflns_number_total 9861
_reflns_threshold_expression 'I > 2\s(I)'
_cod_data_source_file d3ra00737e6.cif
_cod_data_source_block complex-4
_cod_original_sg_symbol_H-M 'P 21/c'
_cod_database_code 7246601
_shelx_space_group_comment
;
The symmetry employed for this shelxl refinement is uniquely defined
by the following loop, which should always be used as a source of
symmetry information in preference to the above space-group names.
They are only intended as comments.
;
_shelx_estimated_absorpt_t_min 0.672
_shelx_estimated_absorpt_t_max 0.881
_shelxl_version_number 2013-4

loop_
_space_group_symop_operation_xyz
'x, y, z'
'-x, y+1/2, -z+1/2'
'-x, -y, -z'
'x, -y-1/2, z-1/2'

loop_
_atom_site_label
_atom_site_type_symbol
_atom_site_fract_x
_atom_site_fract_y
_atom_site_fract_z
_atom_site_U_iso_or_equiv
_atom_site_adp_type
_atom_site_occupancy
_atom_site_site_symmetry_order
_atom_site_calc_flag
_atom_site_refinement_flags_posn
_atom_site_refinement_flags_adp
_atom_site_refinement_flags_occupancy
_atom_site_disorder_assembly
_atom_site_disorder_group
NiA Ni 0.45350(3) 0.53764(2) 0.07450(2) 0.02139(9) Uani 1 1 d . . . . .
N1A N 0.3840(2) 0.52580(10) -0.03839(10) 0.0233(5) Uani 1 1 d . . . . .
C2A C 0.2977(3) 0.54648(14) -0.07805(14) 0.0362(7) Uani 1 1 d . . . . .
O3A O 0.2086(3) 0.56800(13) -0.11855(12) 0.0785(9) Uani 1 1 d . . . . .
O4A O 0.36000(17) 0.45008(8) 0.08890(9) 0.0266(4) Uani 1 1 d . . . . .
C5A C 0.3773(3) 0.40729(12) 0.14372(13) 0.0254(6) Uani 1 1 d . . . . .
C6A C 0.3113(3) 0.34351(13) 0.13830(14) 0.0291(6) Uani 1 1 d . . . . .
O7A O 0.23398(19) 0.32657(9) 0.07419(10) 0.0381(5) Uani 1 1 d . . . . .
C8A C 0.1283(3) 0.37097(16) 0.05221(18) 0.0525(9) Uani 1 1 d . . . . .
H8A1 H 0.0885 0.3862 0.0963 0.063 Uiso 1 1 calc R U . . .
H8A2 H 0.0644 0.3464 0.0189 0.063 Uiso 1 1 calc R U . . .
H8A3 H 0.1595 0.4107 0.0263 0.063 Uiso 1 1 calc R U . . .
C9A C 0.3306(3) 0.29516(14) 0.19276(16) 0.0410(8) Uani 1 1 d . . . . .
H9A H 0.2861 0.2528 0.1872 0.049 Uiso 1 1 calc R U . . .
C10A C 0.4145(3) 0.30681(15) 0.25636(16) 0.0460(8) Uani 1 1 d . . . . .
H10A H 0.4284 0.2725 0.2934 0.055 Uiso 1 1 calc R U . . .
C11A C 0.4765(3) 0.36823(15) 0.26451(14) 0.0387(7) Uani 1 1 d . . . . .
H11A H 0.5317 0.3767 0.3084 0.046 Uiso 1 1 calc R U . . .
C12A C 0.4607(3) 0.41933(13) 0.20952(13) 0.0284(6) Uani 1 1 d . . . . .
C13A C 0.5356(3) 0.48077(13) 0.22315(13) 0.0283(6) Uani 1 1 d . . . . .
H13A H 0.5875 0.4826 0.2692 0.034 Uiso 1 1 calc R U . . .
N14A N 0.5414(2) 0.53316(10) 0.18126(10) 0.0260(5) Uani 1 1 d . . . . .
C15A C 0.6302(3) 0.58708(14) 0.21081(14) 0.0355(7) Uani 1 1 d . . . . .
H15A H 0.6830 0.5693 0.2550 0.043 Uiso 1 1 calc R U . . .
H15B H 0.5792 0.6260 0.2270 0.043 Uiso 1 1 calc R U . . .
C16A C 0.7197(3) 0.61271(14) 0.15488(14) 0.0359(7) Uani 1 1 d . . . . .
H16A H 0.7919 0.6381 0.1818 0.043 Uiso 1 1 calc R U . . .
H16B H 0.7566 0.5729 0.1306 0.043 Uiso 1 1 calc R U . . .
C17A C 0.6539(3) 0.65872(13) 0.09555(14) 0.0341(7) Uani 1 1 d . . . . .
H17A H 0.6122 0.6968 0.1202 0.041 Uiso 1 1 calc R U . . .
H17B H 0.7206 0.6787 0.0666 0.041 Uiso 1 1 calc R U . . .
N18A N 0.5557(2) 0.62482(11) 0.04337(11) 0.0258(5) Uani 1 1 d . . . . .
H18A H 0.595(3) 0.6020(14) 0.0120(14) 0.034(8) Uiso 1 1 d . . . . .
C19A C 0.4771(3) 0.67782(13) 0.00119(14) 0.0327(6) Uani 1 1 d . . . . .
H19A H 0.4379 0.6576 -0.0458 0.039 Uiso 1 1 calc R U . . .
H19B H 0.5345 0.7154 -0.0117 0.039 Uiso 1 1 calc R U . . .
C20A C 0.3715(3) 0.70708(13) 0.04338(15) 0.0368(7) Uani 1 1 d . . . . .
H20A H 0.3386 0.7492 0.0178 0.044 Uiso 1 1 calc R U . . .
H20B H 0.4094 0.7204 0.0936 0.044 Uiso 1 1 calc R U . . .
C21A C 0.2585(3) 0.65971(13) 0.05157(14) 0.0326(6) Uani 1 1 d . . . . .
H21A H 0.1880 0.6868 0.0701 0.039 Uiso 1 1 calc R U . . .
H21B H 0.2269 0.6424 0.0017 0.039 Uiso 1 1 calc R U . . .
N22A N 0.2844(2) 0.60023(10) 0.10153(11) 0.0277(5) Uani 1 1 d . . . . .
C23A C 0.3002(3) 0.62478(15) 0.17903(13) 0.0410(8) Uani 1 1 d . . . . .
H23A H 0.3734 0.6564 0.1855 0.049 Uiso 1 1 calc R U . . .
H23B H 0.3161 0.5858 0.2127 0.049 Uiso 1 1 calc R U . . .
H23C H 0.2217 0.6485 0.1904 0.049 Uiso 1 1 calc R U . . .
C24A C 0.1670(3) 0.55716(15) 0.09369(17) 0.0416(7) Uani 1 1 d . . . . .
H24A H 0.1775 0.5188 0.1286 0.050 Uiso 1 1 calc R U . . .
H24B H 0.1534 0.5396 0.0428 0.050 Uiso 1 1 calc R U . . .
H24C H 0.0924 0.5846 0.1045 0.050 Uiso 1 1 calc R U . . .
NiB Ni 0.07276(3) 0.46812(2) 0.43112(2) 0.01846(9) Uani 1 1 d . . . . .
N1B N 0.11548(19) 0.50102(10) 0.54948(10) 0.0211(4) Uani 1 1 d . . . . .
C2B C 0.2222(2) 0.50920(13) 0.57389(12) 0.0238(5) Uani 1 1 d . . . . .
O3B O 0.33313(18) 0.51731(12) 0.59845(10) 0.0454(6) Uani 1 1 d . . . . .
O4B O 0.09504(15) 0.56627(8) 0.40401(9) 0.0234(4) Uani 1 1 d . . . . .
C5B C 0.1995(2) 0.59780(13) 0.39072(12) 0.0236(5) Uani 1 1 d . . . . .
C6B C 0.1925(3) 0.66888(13) 0.37242(13) 0.0278(6) Uani 1 1 d . . . . .
O7B O 0.07129(19) 0.69701(10) 0.37183(11) 0.0422(5) Uani 1 1 d . . . . .
C8B C 0.0537(5) 0.7614(2) 0.3442(3) 0.0498(15) Uani 0.704(5) 1 d . . P A 1
H8B1 H 0.1027 0.7939 0.3771 0.060 Uiso 0.704(5) 1 calc R U P A 1
H8B2 H -0.0381 0.7731 0.3412 0.060 Uiso 0.704(5) 1 calc R U P A 1
H8B3 H 0.0837 0.7636 0.2946 0.060 Uiso 0.704(5) 1 calc R U P A 1
C8BA C -0.0229(11) 0.6920(6) 0.3154(7) 0.063(4) Uani 0.296(5) 1 d . . P A 2
H8B4 H 0.0109 0.7058 0.2689 0.076 Uiso 0.296(5) 1 calc R U P A 2
H8B5 H -0.0947 0.7220 0.3251 0.076 Uiso 0.296(5) 1 calc R U P A 2
H8B6 H -0.0534 0.6447 0.3112 0.076 Uiso 0.296(5) 1 calc R U P A 2
C9B C 0.2988(3) 0.70601(14) 0.35787(13) 0.0338(7) Uani 1 1 d . . . . .
H9B H 0.2903 0.7530 0.3452 0.041 Uiso 1 1 calc R U . . .
C10B C 0.4203(3) 0.67436(15) 0.36170(15) 0.0377(7) Uani 1 1 d . . . . .
H10B H 0.4943 0.6999 0.3519 0.045 Uiso 1 1 calc R U . . .
C11B C 0.4314(3) 0.60714(15) 0.37943(14) 0.0334(7) Uani 1 1 d . . . . .
H11B H 0.5137 0.5860 0.3819 0.040 Uiso 1 1 calc R U . . .
C12B C 0.3233(2) 0.56792(13) 0.39420(13) 0.0252(6) Uani 1 1 d . . . . .
C13B C 0.3486(2) 0.49699(14) 0.41466(12) 0.0260(6) Uani 1 1 d . . . . .
H13B H 0.4365 0.4835 0.4188 0.031 Uiso 1 1 calc R U . . .
N14B N 0.26738(19) 0.45015(10) 0.42783(10) 0.0225(5) Uani 1 1 d . . . . .
C15B C 0.3251(3) 0.38340(14) 0.44908(14) 0.0319(6) Uani 1 1 d . . . . .
H15C H 0.4178 0.3900 0.4648 0.038 Uiso 1 1 calc R U . . .
H15D H 0.3182 0.3532 0.4050 0.038 Uiso 1 1 calc R U . . .
C16B C 0.2632(3) 0.34823(13) 0.51076(14) 0.0303(6) Uani 1 1 d . . . . .
H16C H 0.2556 0.3814 0.5514 0.036 Uiso 1 1 calc R U . . .
H16D H 0.3205 0.3109 0.5307 0.036 Uiso 1 1 calc R U . . .
C17B C 0.1311(3) 0.31866(13) 0.48758(15) 0.0312(6) Uani 1 1 d . . . . .
H17C H 0.1356 0.2912 0.4420 0.037 Uiso 1 1 calc R U . . .
H17D H 0.1067 0.2876 0.5271 0.037 Uiso 1 1 calc R U . . .
N18B N 0.0298(2) 0.37133(10) 0.47339(12) 0.0222(5) Uani 1 1 d . . . . .
H18B H 0.009(3) 0.3870(13) 0.5136(14) 0.030(8) Uiso 1 1 d . . . . .
C19B C -0.0901(3) 0.33812(13) 0.43914(13) 0.0289(6) Uani 1 1 d . . . . .
H19C H -0.1649 0.3667 0.4490 0.035 Uiso 1 1 calc R U . . .
H19D H -0.1001 0.2932 0.4632 0.035 Uiso 1 1 calc R U . . .
C20B C -0.0912(3) 0.32759(14) 0.35614(14) 0.0375(7) Uani 1 1 d . . . . .
H20C H -0.1646 0.2974 0.3395 0.045 Uiso 1 1 calc R U . . .
H20D H -0.0112 0.3033 0.3464 0.045 Uiso 1 1 calc R U . . .
C21B C -0.1015(3) 0.39200(13) 0.30913(13) 0.0304(6) Uani 1 1 d . . . . .
H21C H -0.1180 0.3784 0.2564 0.036 Uiso 1 1 calc R U . . .
H21D H -0.1772 0.4183 0.3221 0.036 Uiso 1 1 calc R U . . .
N22B N 0.0125(2) 0.43789(11) 0.31655(11) 0.0264(5) Uani 1 1 d . . . . .
C23B C -0.0246(3) 0.49991(15) 0.27267(14) 0.0408(8) Uani 1 1 d . . . . .
H23D H -0.0566 0.4867 0.2220 0.049 Uiso 1 1 calc R U . . .
H23E H 0.0507 0.5297 0.2712 0.049 Uiso 1 1 calc R U . . .
H23F H -0.0924 0.5244 0.2958 0.049 Uiso 1 1 calc R U . . .
C24B C 0.1185(3) 0.40490(17) 0.28176(15) 0.0475(8) Uani 1 1 d . . . . .
H24D H 0.1470 0.3642 0.3103 0.057 Uiso 1 1 calc R U . . .
H24E H 0.1905 0.4370 0.2809 0.057 Uiso 1 1 calc R U . . .
H24F H 0.0884 0.3916 0.2308 0.057 Uiso 1 1 calc R U . . .

loop_
_atom_site_aniso_label
_atom_site_aniso_U_11
_atom_site_aniso_U_22
_atom_site_aniso_U_33
_atom_site_aniso_U_23
_atom_site_aniso_U_13
_atom_site_aniso_U_12
NiA 0.03040(19) 0.01537(16) 0.01767(15) -0.00059(12) -0.00155(13) 0.00075(14)
N1A 0.0305(12) 0.0210(11) 0.0174(9) 0.0002(8) -0.0019(9) 0.0036(9)
C2A 0.0486(19) 0.0324(16) 0.0259(13) -0.0117(12) -0.0061(13) 0.0111(14)
O3A 0.085(2) 0.0868(19) 0.0540(14) -0.0264(13) -0.0419(14) 0.0529(16)
O4A 0.0347(11) 0.0211(9) 0.0232(8) 0.0045(7) -0.0005(8) -0.0028(8)
C5A 0.0334(15) 0.0182(13) 0.0259(12) 0.0026(10) 0.0100(11) 0.0070(11)
C6A 0.0354(16) 0.0203(13) 0.0338(14) 0.0007(12) 0.0153(12) 0.0032(12)
O7A 0.0444(12) 0.0240(10) 0.0469(11) -0.0052(9) 0.0092(10) -0.0041(9)
C8A 0.0404(19) 0.046(2) 0.070(2) -0.0156(17) -0.0032(17) -0.0017(16)
C9A 0.055(2) 0.0210(15) 0.0522(18) 0.0072(14) 0.0310(16) 0.0056(14)
C10A 0.066(2) 0.0336(18) 0.0415(17) 0.0192(14) 0.0216(16) 0.0154(16)
C11A 0.051(2) 0.0391(18) 0.0272(14) 0.0120(13) 0.0091(13) 0.0149(15)
C12A 0.0345(16) 0.0285(14) 0.0228(12) 0.0061(11) 0.0060(11) 0.0098(12)
C13A 0.0338(15) 0.0339(15) 0.0167(11) 0.0019(11) -0.0001(11) 0.0052(12)
N14A 0.0340(13) 0.0255(12) 0.0180(9) -0.0025(9) -0.0001(9) 0.0015(10)
C15A 0.0416(17) 0.0375(16) 0.0252(13) -0.0058(12) -0.0072(13) -0.0029(14)
C16A 0.0363(17) 0.0361(16) 0.0345(14) -0.0112(13) -0.0013(13) -0.0050(13)
C17A 0.0415(17) 0.0245(14) 0.0358(14) -0.0085(12) 0.0010(13) -0.0072(13)
N18A 0.0379(14) 0.0159(11) 0.0239(11) -0.0043(9) 0.0039(10) 0.0002(10)
C19A 0.0477(18) 0.0175(13) 0.0328(14) 0.0026(11) 0.0042(13) 0.0001(13)
C20A 0.055(2) 0.0176(14) 0.0376(15) 0.0034(12) 0.0052(14) 0.0091(13)
C21A 0.0408(17) 0.0256(14) 0.0313(14) -0.0006(12) 0.0038(13) 0.0106(13)
N22A 0.0376(14) 0.0203(11) 0.0253(11) -0.0012(9) 0.0036(10) 0.0058(10)
C23A 0.052(2) 0.0446(18) 0.0266(14) -0.0052(13) 0.0053(14) 0.0131(15)
C24A 0.0360(17) 0.0356(17) 0.0541(18) 0.0016(15) 0.0091(15) 0.0037(14)
NiB 0.01626(16) 0.01767(16) 0.02129(15) -0.00053(12) 0.00087(12) 0.00114(13)
N1B 0.0178(11) 0.0205(11) 0.0246(10) -0.0028(9) 0.0005(9) 0.0011(9)
C2B 0.0241(14) 0.0266(14) 0.0209(11) -0.0018(10) 0.0025(11) 0.0047(11)
O3B 0.0180(10) 0.0759(16) 0.0405(11) -0.0160(11) -0.0063(9) 0.0037(10)
O4B 0.0191(9) 0.0209(9) 0.0308(9) 0.0046(7) 0.0055(7) -0.0014(7)
C5B 0.0233(13) 0.0290(14) 0.0183(11) -0.0006(10) 0.0004(10) -0.0035(11)
C6B 0.0298(15) 0.0294(15) 0.0241(12) 0.0023(11) 0.0027(11) -0.0038(12)
O7B 0.0371(12) 0.0364(12) 0.0535(12) 0.0191(10) 0.0066(10) 0.0018(10)
C8B 0.057(3) 0.026(2) 0.067(3) 0.019(2) 0.011(3) 0.007(2)
C8BA 0.053(8) 0.056(8) 0.077(9) 0.024(7) -0.007(7) 0.011(6)
C9B 0.0470(18) 0.0267(15) 0.0278(13) 0.0038(12) 0.0035(13) -0.0101(13)
C10B 0.0330(16) 0.0429(18) 0.0378(15) 0.0013(14) 0.0062(13) -0.0180(14)
C11B 0.0247(15) 0.0425(17) 0.0331(14) 0.0015(13) 0.0029(12) -0.0088(13)
C12B 0.0217(13) 0.0324(15) 0.0216(12) -0.0021(11) 0.0023(10) -0.0049(11)
C13B 0.0162(13) 0.0364(16) 0.0257(12) -0.0017(12) 0.0027(10) 0.0026(11)
N14B 0.0186(11) 0.0250(11) 0.0242(10) -0.0012(9) 0.0033(9) 0.0030(9)
C15B 0.0248(14) 0.0322(16) 0.0385(15) -0.0035(12) 0.0016(12) 0.0104(12)
C16B 0.0300(15) 0.0231(14) 0.0373(14) 0.0033(12) 0.0002(12) 0.0108(12)
C17B 0.0338(15) 0.0184(13) 0.0407(15) 0.0008(11) 0.0008(13) 0.0048(12)
N18B 0.0235(12) 0.0177(11) 0.0252(11) -0.0031(9) 0.0017(9) 0.0018(9)
C19B 0.0298(15) 0.0200(13) 0.0368(14) -0.0007(11) 0.0025(12) -0.0073(11)
C20B 0.0447(18) 0.0282(15) 0.0380(15) -0.0109(13) -0.0045(14) -0.0082(13)
C21B 0.0285(15) 0.0344(15) 0.0275(13) -0.0093(12) -0.0009(11) -0.0003(12)
N22B 0.0265(12) 0.0304(12) 0.0225(10) -0.0022(9) 0.0033(9) 0.0022(10)
C23B 0.0461(19) 0.0479(19) 0.0267(14) 0.0082(13) -0.0047(13) -0.0061(15)
C24B 0.0385(18) 0.072(2) 0.0326(15) -0.0170(16) 0.0046(14) 0.0009(17)

loop_
_atom_type_symbol
_atom_type_description
_atom_type_scat_dispersion_real
_atom_type_scat_dispersion_imag
_atom_type_scat_source
C C 0.0033 0.0016 'International Tables Vol C Tables 4.2.6.8 and 6.1.1.4'
H H 0.0000 0.0000 'International Tables Vol C Tables 4.2.6.8 and 6.1.1.4'
N N 0.0061 0.0033 'International Tables Vol C Tables 4.2.6.8 and 6.1.1.4'
O O 0.0106 0.0060 'International Tables Vol C Tables 4.2.6.8 and 6.1.1.4'
Ni Ni 0.3393 1.1124 'International Tables Vol C Tables 4.2.6.8 and 6.1.1.4'

loop_
_geom_angle_atom_site_label_1
_geom_angle_atom_site_label_2
_geom_angle_atom_site_label_3
_geom_angle
_geom_angle_site_symmetry_1
_geom_angle_site_symmetry_3
_geom_angle_publ_flag
O4A NiA N14A 91.14(7) . . ?
O4A NiA N1A 84.58(7) . . ?
N14A NiA N1A 169.28(8) . . ?
O4A NiA N18A 171.55(8) . . ?
N14A NiA N18A 95.39(8) . . ?
N1A NiA N18A 88.06(8) . . ?
O4A NiA N22A 92.10(8) . . ?
N14A NiA N22A 96.16(8) . . ?
N1A NiA N22A 93.82(8) . . ?
N18A NiA N22A 92.53(9) . . ?
O4A NiA N1A 87.43(7) . 3_665 ?
N14A NiA N1A 88.23(8) . 3_665 ?
N1A NiA N1A 81.78(8) . 3_665 ?
N18A NiA N1A 87.42(8) . 3_665 ?
N22A NiA N1A 175.60(7) . 3_665 ?
C2A N1A NiA 136.8(2) . . ?
C2A N1A NiA 124.77(19) . 3_665 ?
NiA N1A NiA 98.22(8) . 3_665 ?
N1A C2A O3A 179.6(3) . . ?
C5A O4A NiA 128.20(16) . . ?
O4A C5A C6A 118.8(2) . . ?
O4A C5A C12A 124.1(2) . . ?
C6A C5A C12A 117.0(2) . . ?
C9A C6A O7A 118.1(2) . . ?
C9A C6A C5A 121.3(3) . . ?
O7A C6A C5A 120.3(2) . . ?
C6A O7A C8A 117.3(2) . . ?
O7A C8A H8A1 109.5 . . ?
O7A C8A H8A2 109.5 . . ?
H8A1 C8A H8A2 109.5 . . ?
O7A C8A H8A3 109.5 . . ?
H8A1 C8A H8A3 109.5 . . ?
H8A2 C8A H8A3 109.5 . . ?
C6A C9A C10A 121.2(3) . . ?
C6A C9A H9A 119.4 . . ?
C10A C9A H9A 119.4 . . ?
C11A C10A C9A 119.0(3) . . ?
C11A C10A H10A 120.5 . . ?
C9A C10A H10A 120.5 . . ?
C10A C11A C12A 121.8(3) . . ?
C10A C11A H11A 119.1 . . ?
C12A C11A H11A 119.1 . . ?
C11A C12A C5A 119.5(3) . . ?
C11A C12A C13A 116.5(2) . . ?
C5A C12A C13A 123.9(2) . . ?
N14A C13A C12A 128.5(2) . . ?
N14A C13A H13A 115.8 . . ?
C12A C13A H13A 115.8 . . ?
C13A N14A C15A 115.0(2) . . ?
C13A N14A NiA 123.23(17) . . ?
C15A N14A NiA 121.24(16) . . ?
N14A C15A C16A 113.5(2) . . ?
N14A C15A H15A 108.9 . . ?
C16A C15A H15A 108.9 . . ?
N14A C15A H15B 108.9 . . ?
C16A C15A H15B 108.9 . . ?
H15A C15A H15B 107.7 . . ?
C17A C16A C15A 113.7(2) . . ?
C17A C16A H16A 108.8 . . ?
C15A C16A H16A 108.8 . . ?
C17A C16A H16B 108.8 . . ?
C15A C16A H16B 108.8 . . ?
H16A C16A H16B 107.7 . . ?
N18A C17A C16A 115.1(2) . . ?
N18A C17A H17A 108.5 . . ?
C16A C17A H17A 108.5 . . ?
N18A C17A H17B 108.5 . . ?
C16A C17A H17B 108.5 . . ?
H17A C17A H17B 107.5 . . ?
C17A N18A C19A 109.1(2) . . ?
C17A N18A NiA 121.76(16) . . ?
C19A N18A NiA 115.62(17) . . ?
C17A N18A H18A 108.3(18) . . ?
C19A N18A H18A 107.3(18) . . ?
NiA N18A H18A 92.2(18) . . ?
N18A C19A C20A 113.4(2) . . ?
N18A C19A H19A 108.9 . . ?
C20A C19A H19A 108.9 . . ?
N18A C19A H19B 108.9 . . ?
C20A C19A H19B 108.9 . . ?
H19A C19A H19B 107.7 . . ?
C19A C20A C21A 115.3(2) . . ?
C19A C20A H20A 108.4 . . ?
C21A C20A H20A 108.4 . . ?
C19A C20A H20B 108.4 . . ?
C21A C20A H20B 108.4 . . ?
H20A C20A H20B 107.5 . . ?
N22A C21A C20A 116.2(2) . . ?
N22A C21A H21A 108.2 . . ?
C20A C21A H21A 108.2 . . ?
N22A C21A H21B 108.2 . . ?
C20A C21A H21B 108.2 . . ?
H21A C21A H21B 107.4 . . ?
C23A N22A C21A 108.7(2) . . ?
C23A N22A C24A 107.0(2) . . ?
C21A N22A C24A 106.7(2) . . ?
C23A N22A NiA 111.52(16) . . ?
C21A N22A NiA 113.46(16) . . ?
C24A N22A NiA 109.18(16) . . ?
N22A C23A H23A 109.5 . . ?
N22A C23A H23B 109.5 . . ?
H23A C23A H23B 109.5 . . ?
N22A C23A H23C 109.5 . . ?
H23A C23A H23C 109.5 . . ?
H23B C23A H23C 109.5 . . ?
N22A C24A H24A 109.5 . . ?
N22A C24A H24B 109.5 . . ?
H24A C24A H24B 109.5 . . ?
N22A C24A H24C 109.5 . . ?
H24A C24A H24C 109.5 . . ?
H24B C24A H24C 109.5 . . ?
O4B NiB N14B 91.09(7) . . ?
O4B NiB N18B 170.23(8) . . ?
N14B NiB N18B 95.78(8) . . ?
O4B NiB N1B 84.14(7) . 3_566 ?
N14B NiB N1B 169.48(7) . 3_566 ?
N18B NiB N1B 87.93(8) . 3_566 ?
O4B NiB N22B 93.26(7) . . ?
N14B NiB N22B 96.92(8) . . ?
N18B NiB N22B 92.81(8) . . ?
N1B NiB N22B 92.71(8) 3_566 . ?
O4B NiB N1B 86.64(7) . . ?
N14B NiB N1B 88.31(7) . . ?
N18B NiB N1B 86.62(8) . . ?
N1B NiB N1B 82.07(7) 3_566 . ?
N22B NiB N1B 174.76(8) . . ?
C2B N1B NiB 139.79(18) . 3_566 ?
C2B N1B NiB 119.73(17) . . ?
NiB N1B NiB 97.93(7) 3_566 . ?
N1B C2B O3B 179.3(3) . . ?
C5B O4B NiB 128.50(16) . . ?
O4B C5B C12B 125.2(2) . . ?
O4B C5B C6B 118.8(2) . . ?
C12B C5B C6B 116.0(2) . . ?
C9B C6B O7B 123.0(2) . . ?
C9B C6B C5B 122.4(3) . . ?
O7B C6B C5B 114.6(2) . . ?
C8BA O7B C6B 125.3(6) . . ?
C8B O7B C6B 117.7(3) . . ?
O7B C8B H8B1 109.5 . . ?
O7B C8B H8B2 109.5 . . ?
H8B1 C8B H8B2 109.5 . . ?
O7B C8B H8B3 109.5 . . ?
H8B1 C8B H8B3 109.5 . . ?
H8B2 C8B H8B3 109.5 . . ?
O7B C8BA H8B4 109.5 . . ?
O7B C8BA H8B5 109.5 . . ?
H8B4 C8BA H8B5 109.5 . . ?
O7B C8BA H8B6 109.5 . . ?
H8B4 C8BA H8B6 109.5 . . ?
H8B5 C8BA H8B6 109.5 . . ?
C6B C9B C10B 119.9(3) . . ?
C6B C9B H9B 120.1 . . ?
C10B C9B H9B 120.1 . . ?
C11B C10B C9B 119.6(3) . . ?
C11B C10B H10B 120.2 . . ?
C9B C10B H10B 120.2 . . ?
C10B C11B C12B 121.4(3) . . ?
C10B C11B H11B 119.3 . . ?
C12B C11B H11B 119.3 . . ?
C11B C12B C5B 120.6(2) . . ?
C11B C12B C13B 116.1(2) . . ?
C5B C12B C13B 123.3(2) . . ?
N14B C13B C12B 128.4(2) . . ?
N14B C13B H13B 115.8 . . ?
C12B C13B H13B 115.8 . . ?
C13B N14B C15B 114.9(2) . . ?
C13B N14B NiB 123.37(17) . . ?
C15B N14B NiB 121.39(16) . . ?
N14B C15B C16B 113.9(2) . . ?
N14B C15B H15C 108.8 . . ?
C16B C15B H15C 108.8 . . ?
N14B C15B H15D 108.8 . . ?
C16B C15B H15D 108.8 . . ?
H15C C15B H15D 107.7 . . ?
C15B C16B C17B 114.3(2) . . ?
C15B C16B H16C 108.7 . . ?
C17B C16B H16C 108.7 . . ?
C15B C16B H16D 108.7 . . ?
C17B C16B H16D 108.7 . . ?
H16C C16B H16D 107.6 . . ?
N18B C17B C16B 113.4(2) . . ?
N18B C17B H17C 108.9 . . ?
C16B C17B H17C 108.9 . . ?
N18B C17B H17D 108.9 . . ?
C16B C17B H17D 108.9 . . ?
H17C C17B H17D 107.7 . . ?
C17B N18B C19B 108.93(19) . . ?
C17B N18B NiB 121.09(16) . . ?
C19B N18B NiB 116.11(15) . . ?
C17B N18B H18B 110.2(18) . . ?
C19B N18B H18B 104.0(19) . . ?
NiB N18B H18B 94.0(18) . . ?
N18B C19B C20B 113.5(2) . . ?
N18B C19B H19C 108.9 . . ?
C20B C19B H19C 108.9 . . ?
N18B C19B H19D 108.9 . . ?
C20B C19B H19D 108.9 . . ?
H19C C19B H19D 107.7 . . ?
C19B C20B C21B 115.8(2) . . ?
C19B C20B H20C 108.3 . . ?
C21B C20B H20C 108.3 . . ?
C19B C20B H20D 108.3 . . ?
C21B C20B H20D 108.3 . . ?
H20C C20B H20D 107.4 . . ?
N22B C21B C20B 116.0(2) . . ?
N22B C21B H21C 108.3 . . ?
C20B C21B H21C 108.3 . . ?
N22B C21B H21D 108.3 . . ?
C20B C21B H21D 108.3 . . ?
H21C C21B H21D 107.4 . . ?
C24B N22B C23B 107.3(2) . . ?
C24B N22B C21B 108.8(2) . . ?
C23B N22B C21B 106.4(2) . . ?
C24B N22B NiB 111.35(16) . . ?
C23B N22B NiB 108.82(16) . . ?
C21B N22B NiB 113.81(15) . . ?
N22B C23B H23D 109.5 . . ?
N22B C23B H23E 109.5 . . ?
H23D C23B H23E 109.5 . . ?
N22B C23B H23F 109.5 . . ?
H23D C23B H23F 109.5 . . ?
H23E C23B H23F 109.5 . . ?
N22B C24B H24D 109.5 . . ?
N22B C24B H24E 109.5 . . ?
H24D C24B H24E 109.5 . . ?
N22B C24B H24F 109.5 . . ?
H24D C24B H24F 109.5 . . ?
H24E C24B H24F 109.5 . . ?

loop_
_geom_bond_atom_site_label_1
_geom_bond_atom_site_label_2
_geom_bond_distance
_geom_bond_site_symmetry_2
_geom_bond_publ_flag
NiA O4A 2.0011(17) . ?
NiA N14A 2.0593(19) . ?
NiA N1A 2.1142(18) . ?
NiA N18A 2.117(2) . ?
NiA N22A 2.239(2) . ?
NiA N1A 2.248(2) 3_665 ?
N1A C2A 1.168(3) . ?
N1A NiA 2.248(2) 3_665 ?
C2A O3A 1.203(3) . ?
O4A C5A 1.298(3) . ?
C5A C6A 1.425(3) . ?
C5A C12A 1.425(3) . ?
C6A C9A 1.367(4) . ?
C6A O7A 1.388(3) . ?
O7A C8A 1.430(3) . ?
C8A H8A1 0.9800 . ?
C8A H8A2 0.9800 . ?
C8A H8A3 0.9800 . ?
C9A C10A 1.396(4) . ?
C9A H9A 0.9500 . ?
C10A C11A 1.366(4) . ?
C10A H10A 0.9500 . ?
C11A C12A 1.409(3) . ?
C11A H11A 0.9500 . ?
C12A C13A 1.442(4) . ?
C13A N14A 1.280(3) . ?
C13A H13A 0.9500 . ?
N14A C15A 1.471(3) . ?
C15A C16A 1.526(4) . ?
C15A H15A 0.9900 . ?
C15A H15B 0.9900 . ?
C16A C17A 1.514(4) . ?
C16A H16A 0.9900 . ?
C16A H16B 0.9900 . ?
C17A N18A 1.482(3) . ?
C17A H17A 0.9900 . ?
C17A H17B 0.9900 . ?
N18A C19A 1.487(3) . ?
N18A H18A 0.85(3) . ?
C19A C20A 1.512(4) . ?
C19A H19A 0.9900 . ?
C19A H19B 0.9900 . ?
C20A C21A 1.518(4) . ?
C20A H20A 0.9900 . ?
C20A H20B 0.9900 . ?
C21A N22A 1.483(3) . ?
C21A H21A 0.9900 . ?
C21A H21B 0.9900 . ?
N22A C23A 1.477(3) . ?
N22A C24A 1.483(3) . ?
C23A H23A 0.9800 . ?
C23A H23B 0.9800 . ?
C23A H23C 0.9800 . ?
C24A H24A 0.9800 . ?
C24A H24B 0.9800 . ?
C24A H24C 0.9800 . ?
NiB O4B 2.0016(16) . ?
NiB N14B 2.066(2) . ?
NiB N18B 2.107(2) . ?
NiB N1B 2.115(2) 3_566 ?
NiB N22B 2.1898(19) . ?
NiB N1B 2.2400(18) . ?
N1B C2B 1.168(3) . ?
N1B NiB 2.115(2) 3_566 ?
C2B O3B 1.209(3) . ?
O4B C5B 1.295(3) . ?
C5B C12B 1.413(3) . ?
C5B C6B 1.430(3) . ?
C6B C9B 1.371(4) . ?
C6B O7B 1.378(3) . ?
O7B C8BA 1.351(11) . ?
O7B C8B 1.362(4) . ?
C8B H8B1 0.9800 . ?
C8B H8B2 0.9800 . ?
C8B H8B3 0.9800 . ?
C8BA H8B4 0.9800 . ?
C8BA H8B5 0.9800 . ?
C8BA H8B6 0.9800 . ?
C9B C10B 1.406(4) . ?
C9B H9B 0.9500 . ?
C10B C11B 1.357(4) . ?
C10B H10B 0.9500 . ?
C11B C12B 1.410(3) . ?
C11B H11B 0.9500 . ?
C12B C13B 1.454(4) . ?
C13B N14B 1.286(3) . ?
C13B H13B 0.9500 . ?
N14B C15B 1.474(3) . ?
C15B C16B 1.508(4) . ?
C15B H15C 0.9900 . ?
C15B H15D 0.9900 . ?
C16B C17B 1.516(4) . ?
C16B H16C 0.9900 . ?
C16B H16D 0.9900 . ?
C17B N18B 1.480(3) . ?
C17B H17C 0.9900 . ?
C17B H17D 0.9900 . ?
N18B C19B 1.491(3) . ?
N18B H18B 0.84(2) . ?
C19B C20B 1.515(3) . ?
C19B H19C 0.9900 . ?
C19B H19D 0.9900 . ?
C20B C21B 1.519(4) . ?
C20B H20C 0.9900 . ?
C20B H20D 0.9900 . ?
C21B N22B 1.485(3) . ?
C21B H21C 0.9900 . ?
C21B H21D 0.9900 . ?
N22B C24B 1.473(3) . ?
N22B C23B 1.481(3) . ?
C23B H23D 0.9800 . ?
C23B H23E 0.9800 . ?
C23B H23F 0.9800 . ?
C24B H24D 0.9800 . ?
C24B H24E 0.9800 . ?
C24B H24F 0.9800 . ?
